data_2239736
loop_
_publ_author_name
'Yennawar, Hemant P.'
'Tierney, John'
'Silverberg, Lee J.'

_publ_section_title
;
 2,3-Diphenyl-1,3-thiazolidin-4-one
;
_journal_coeditor_code FY2114
_journal_issue 8
_journal_name_full 'Acta Crystallographica Section E'
_journal_page_first o847
_journal_paper_doi 10.1107/S1600536814015128
_journal_volume 70
_journal_year 2014
_chemical_formula_iupac 'C15 H13 N O S'
_chemical_formula_moiety 'C15 H13 N O S'
_chemical_formula_sum 'C15 H13 N O S'
_chemical_formula_weight 255.32
_chemical_melting_point 405.0(10)
_chemical_name_systematic
;
2,3-Diphenyl-1,3-thiazolidin-4-one
;
_space_group_IT_number 15
_symmetry_cell_setting monoclinic
_symmetry_space_group_name_Hall '-C 2yc'
_symmetry_space_group_name_H-M 'C 1 2/c 1'
_atom_sites_solution_hydrogens geom
_atom_sites_solution_primary direct
_atom_sites_solution_secondary difmap
_audit_creation_method SHELXL-97
_cell_angle_alpha 90.00
_cell_angle_beta 100.258(7)
_cell_angle_gamma 90.00
_cell_formula_units_Z 16
_cell_length_a 32.413(13)
_cell_length_b 6.196(3)
_cell_length_c 25.964(11)
_cell_measurement_reflns_used 7831
_cell_measurement_temperature 298(2)
_cell_measurement_theta_max 28.282
_cell_measurement_theta_min 2.216
_cell_volume 5131(4)
_computing_cell_refinement 'SAINT (Bruker, 2001)'
_computing_data_collection 'SMART (Bruker, 2001)'
_computing_data_reduction 'SAINT (Bruker, 2001)'
_computing_molecular_graphics
;
<i>XSHELL</i> (Bruker, 2001) and ORTEP-3 for Windows (Farrugia,
2012)
;
_computing_publication_material 'SHELXL97 (Sheldrick, 2008)'
_computing_structure_refinement 'SHELXL97 (Sheldrick, 2008)'
_computing_structure_solution 'SHELXS97 (Sheldrick, 2008)'
_diffrn_ambient_temperature 298(2)
_diffrn_detector_area_resol_mean 8.34
_diffrn_measured_fraction_theta_full 0.995
_diffrn_measured_fraction_theta_max 0.995
_diffrn_measurement_device_type 'Bruker SMART APEX CCD'
_diffrn_measurement_method 'phi and omega scans'
_diffrn_radiation_monochromator graphite
_diffrn_radiation_source 'fine-focus sealed tube'
_diffrn_radiation_type MoK\a
_diffrn_radiation_wavelength 0.71073
_diffrn_reflns_av_R_equivalents 0.0279
_diffrn_reflns_av_sigmaI/netI 0.0287
_diffrn_reflns_limit_h_max 42
_diffrn_reflns_limit_h_min -42
_diffrn_reflns_limit_k_max 8
_diffrn_reflns_limit_k_min -8
_diffrn_reflns_limit_l_max 30
_diffrn_reflns_limit_l_min -34
_diffrn_reflns_number 23146
_diffrn_reflns_theta_full 28.28
_diffrn_reflns_theta_max 28.28
_diffrn_reflns_theta_min 1.59
_exptl_absorpt_coefficient_mu 0.238
_exptl_absorpt_correction_T_max 0.9812
_exptl_absorpt_correction_T_min 0.8074
_exptl_absorpt_correction_type multi-scan
_exptl_absorpt_process_details '(SADABS; Bruker, 2001)'
_exptl_crystal_colour colorless
_exptl_crystal_density_diffrn 1.322
_exptl_crystal_density_method 'not measured'
_exptl_crystal_description block
_exptl_crystal_F_000 2144
_exptl_crystal_size_max 0.14
_exptl_crystal_size_mid 0.12
_exptl_crystal_size_min 0.08
_refine_diff_density_max 0.328
_refine_diff_density_min -0.217
_refine_ls_extinction_method none
_refine_ls_goodness_of_fit_ref 1.005
_refine_ls_hydrogen_treatment noref
_refine_ls_matrix_type full
_refine_ls_number_parameters 325
_refine_ls_number_reflns 6334
_refine_ls_number_restraints 0
_refine_ls_restrained_S_all 1.005
_refine_ls_R_factor_all 0.0613
_refine_ls_R_factor_gt 0.0493
_refine_ls_shift/su_max 0.000
_refine_ls_shift/su_mean 0.000
_refine_ls_structure_factor_coef Fsqd
_refine_ls_weighting_details 'calc w=1/[\s^2^(Fo^2^)+(0.0897P)^2^+1.5154P] where P=(Fo^2^+2Fc^2^)/3'
_refine_ls_weighting_scheme calc
_refine_ls_wR_factor_gt 0.1379
_refine_ls_wR_factor_ref 0.1466
_reflns_number_gt 5015
_reflns_number_total 6334
_reflns_threshold_expression I>2sigma(I)
_cod_data_source_file fy2114sup1.cif
_cod_data_source_block I
_cod_original_sg_symbol_H-M 'C 2/c'
_cod_database_code 2239736
_cod_database_fobs_code 2239736

loop_
_symmetry_equiv_pos_as_xyz
'x, y, z'
'-x, y, -z+1/2'
'x+1/2, y+1/2, z'
'-x+1/2, y+1/2, -z+1/2'
'-x, -y, -z'
'x, -y, z-1/2'
'-x+1/2, -y+1/2, -z'
'x+1/2, -y+1/2, z-1/2'

loop_
_atom_site_type_symbol
_atom_site_label
_atom_site_fract_x
_atom_site_fract_y
_atom_site_fract_z
_atom_site_U_iso_or_equiv
_atom_site_adp_type
_atom_site_calc_flag
_atom_site_refinement_flags
_atom_site_occupancy
_atom_site_symmetry_multiplicity
C C1 0.16111(4) 0.4561(2) 0.38426(6) 0.0375(3) Uani d . 1 1
H H1 0.1730 0.5960 0.3771 0.045 Uiso calc R 1 1
C C2 0.18453(7) 0.1206(3) 0.44221(7) 0.0596(5) Uani d . 1 1
H H2A 0.2083 0.0676 0.4671 0.072 Uiso calc R 1 1
H H2B 0.1601 0.0348 0.4455 0.072 Uiso calc R 1 1
C C3 0.19346(5) 0.1053(3) 0.38717(6) 0.0426(3) Uani d . 1 1
C C4 0.11402(4) 0.4644(2) 0.36653(6) 0.0384(3) Uani d . 1 1
C C5 0.09284(6) 0.6505(3) 0.37624(7) 0.0524(4) Uani d . 1 1
H H5 0.1078 0.7693 0.3913 0.063 Uiso calc R 1 1
C C6 0.04944(6) 0.6605(4) 0.36362(8) 0.0656(5) Uani d . 1 1
H H6 0.0355 0.7856 0.3706 0.079 Uiso calc R 1 1
C C7 0.02702(6) 0.4875(4) 0.34099(8) 0.0682(6) Uani d . 1 1
H H7 -0.0021 0.4951 0.3324 0.082 Uiso calc R 1 1
C C8 0.04765(6) 0.3011(4) 0.33086(8) 0.0651(5) Uani d . 1 1
H H8 0.0325 0.1834 0.3154 0.078 Uiso calc R 1 1
C C9 0.09108(5) 0.2897(3) 0.34371(7) 0.0514(4) Uani d . 1 1
H H9 0.1048 0.1639 0.3370 0.062 Uiso calc R 1 1
C C10 0.18622(4) 0.3123(3) 0.30503(5) 0.0373(3) Uani d . 1 1
C C11 0.17313(5) 0.1509(3) 0.26884(7) 0.0511(4) Uani d . 1 1
H H11 0.1613 0.0246 0.2790 0.061 Uiso calc R 1 1
C C12 0.17791(7) 0.1806(4) 0.21694(8) 0.0693(6) Uani d . 1 1
H H12 0.1690 0.0736 0.1923 0.083 Uiso calc R 1 1
C C13 0.19558(7) 0.3659(4) 0.20187(8) 0.0704(6) Uani d . 1 1
H H13 0.1989 0.3836 0.1673 0.084 Uiso calc R 1 1
C C14 0.20842(6) 0.5253(4) 0.23787(7) 0.0629(5) Uani d . 1 1
H H14 0.2203 0.6510 0.2275 0.075 Uiso calc R 1 1
C C15 0.20371(5) 0.4996(3) 0.28963(6) 0.0471(4) Uani d . 1 1
H H15 0.2123 0.6083 0.3139 0.057 Uiso calc R 1 1
C C16 0.08432(5) 0.0210(3) 0.54421(6) 0.0402(3) Uani d . 1 1
H H16 0.0716 -0.1127 0.5541 0.048 Uiso calc R 1 1
C C17 0.05773(6) 0.3511(3) 0.48483(7) 0.0577(5) Uani d . 1 1
H H17A 0.0809 0.4348 0.4764 0.069 Uiso calc R 1 1
H H17B 0.0321 0.3998 0.4628 0.069 Uiso calc R 1 1
C C18 0.05479(5) 0.3792(3) 0.54178(6) 0.0426(3) Uani d . 1 1
C C19 0.13159(4) -0.0004(2) 0.55810(5) 0.0371(3) Uani d . 1 1
C C20 0.14969(5) -0.1974(3) 0.55010(6) 0.0455(4) Uani d . 1 1
H H20 0.1327 -0.3128 0.5370 0.055 Uiso calc R 1 1
C C21 0.19270(5) -0.2246(3) 0.56134(7) 0.0513(4) Uani d . 1 1
H H21 0.2044 -0.3573 0.5554 0.062 Uiso calc R 1 1
C C22 0.21819(5) -0.0559(3) 0.58124(7) 0.0521(4) Uani d . 1 1
H H22 0.2471 -0.0746 0.5890 0.063 Uiso calc R 1 1
C C23 0.20071(5) 0.1409(3) 0.58958(7) 0.0536(4) Uani d . 1 1
H H23 0.2179 0.2552 0.6031 0.064 Uiso calc R 1 1
C C24 0.15749(5) 0.1688(3) 0.57782(7) 0.0469(4) Uani d . 1 1
H H24 0.1459 0.3024 0.5833 0.056 Uiso calc R 1 1
C C25 0.07029(4) 0.1912(3) 0.62627(6) 0.0406(3) Uani d . 1 1
C C26 0.08743(5) 0.3596(3) 0.65831(7) 0.0531(4) Uani d . 1 1
H H26 0.0975 0.4818 0.6439 0.064 Uiso calc R 1 1
C C27 0.08940(6) 0.3447(4) 0.71192(8) 0.0694(6) Uani d . 1 1
H H27 0.1007 0.4575 0.7336 0.083 Uiso calc R 1 1
C C28 0.07459(7) 0.1627(5) 0.73317(8) 0.0745(6) Uani d . 1 1
H H28 0.0758 0.1535 0.7692 0.089 Uiso calc R 1 1
C C29 0.05807(7) -0.0052(4) 0.70153(8) 0.0704(6) Uani d . 1 1
H H29 0.0485 -0.1283 0.7162 0.084 Uiso calc R 1 1
C C30 0.05565(5) 0.0088(3) 0.64786(7) 0.0537(4) Uani d . 1 1
H H30 0.0442 -0.1042 0.6264 0.064 Uiso calc R 1 1
N N1 0.18173(3) 0.28663(19) 0.35879(4) 0.0351(3) Uani d . 1 1
N N2 0.06799(4) 0.2018(2) 0.57083(5) 0.0397(3) Uani d . 1 1
O O1 0.20931(4) -0.0527(2) 0.37092(5) 0.0597(3) Uani d . 1 1
O O2 0.04255(4) 0.54461(19) 0.55954(5) 0.0579(3) Uani d . 1 1
S S1 0.175220(14) 0.39920(8) 0.454463(16) 0.05330(15) Uani d . 1 1
S S2 0.065806(16) 0.06983(9) 0.474346(18) 0.06317(17) Uani d . 1 1

loop_
_atom_site_aniso_label
_atom_site_aniso_U_11
_atom_site_aniso_U_22
_atom_site_aniso_U_33
_atom_site_aniso_U_12
_atom_site_aniso_U_13
_atom_site_aniso_U_23
C1 0.0426(7) 0.0352(7) 0.0370(7) -0.0009(6) 0.0132(6) -0.0069(6)
C2 0.0781(12) 0.0579(11) 0.0449(9) 0.0001(9) 0.0168(9) 0.0069(8)
C3 0.0441(8) 0.0392(8) 0.0443(8) -0.0014(6) 0.0074(6) 0.0008(6)
C4 0.0418(7) 0.0411(8) 0.0348(7) 0.0036(6) 0.0132(6) 0.0014(6)
C5 0.0591(10) 0.0454(9) 0.0545(10) 0.0119(8) 0.0146(8) -0.0003(8)
C6 0.0604(11) 0.0722(13) 0.0668(12) 0.0306(10) 0.0180(9) 0.0060(10)
C7 0.0427(9) 0.1013(17) 0.0607(11) 0.0169(10) 0.0097(8) 0.0031(11)
C8 0.0455(9) 0.0795(14) 0.0704(13) -0.0051(9) 0.0104(8) -0.0143(11)
C9 0.0426(8) 0.0533(10) 0.0592(10) 0.0017(7) 0.0114(7) -0.0104(8)
C10 0.0342(6) 0.0433(8) 0.0352(7) 0.0057(6) 0.0079(5) -0.0031(6)
C11 0.0538(9) 0.0532(10) 0.0463(9) -0.0014(7) 0.0085(7) -0.0137(8)
C12 0.0784(13) 0.0829(15) 0.0450(10) 0.0099(11) 0.0065(9) -0.0251(10)
C13 0.0863(14) 0.0896(16) 0.0386(9) 0.0114(12) 0.0202(9) 0.0010(10)
C14 0.0737(12) 0.0718(13) 0.0473(10) -0.0001(10) 0.0222(9) 0.0105(9)
C15 0.0515(9) 0.0504(9) 0.0408(8) -0.0016(7) 0.0122(7) -0.0012(7)
C16 0.0413(7) 0.0379(8) 0.0423(8) -0.0002(6) 0.0096(6) -0.0062(6)
C17 0.0537(9) 0.0693(12) 0.0489(10) 0.0055(9) 0.0055(8) 0.0070(9)
C18 0.0365(7) 0.0410(8) 0.0500(9) -0.0020(6) 0.0067(6) -0.0005(7)
C19 0.0411(7) 0.0376(8) 0.0336(7) 0.0021(6) 0.0093(5) 0.0006(6)
C20 0.0508(8) 0.0392(8) 0.0456(8) 0.0029(6) 0.0065(7) -0.0051(7)
C21 0.0535(9) 0.0496(10) 0.0504(9) 0.0174(7) 0.0079(7) 0.0010(8)
C22 0.0414(8) 0.0668(11) 0.0474(9) 0.0074(8) 0.0057(7) 0.0061(8)
C23 0.0443(8) 0.0546(10) 0.0611(11) -0.0075(7) 0.0073(7) -0.0021(8)
C24 0.0471(8) 0.0391(8) 0.0553(10) 0.0004(6) 0.0116(7) -0.0029(7)
C25 0.0351(6) 0.0466(9) 0.0405(8) 0.0064(6) 0.0079(6) -0.0038(6)
C26 0.0509(9) 0.0543(10) 0.0531(10) 0.0032(7) 0.0069(7) -0.0110(8)
C27 0.0635(11) 0.0880(15) 0.0518(11) 0.0155(11) -0.0033(9) -0.0251(11)
C28 0.0700(12) 0.1132(19) 0.0399(10) 0.0204(13) 0.0089(9) 0.0033(11)
C29 0.0716(13) 0.0898(16) 0.0521(11) 0.0036(11) 0.0171(9) 0.0159(11)
C30 0.0528(9) 0.0592(11) 0.0500(10) -0.0004(8) 0.0114(7) 0.0029(8)
N1 0.0375(6) 0.0343(6) 0.0348(6) 0.0018(5) 0.0099(5) -0.0036(5)
N2 0.0405(6) 0.0379(7) 0.0413(7) 0.0023(5) 0.0094(5) -0.0027(5)
O1 0.0756(8) 0.0412(7) 0.0634(8) 0.0151(6) 0.0151(6) 0.0017(6)
O2 0.0582(7) 0.0416(7) 0.0725(9) 0.0086(5) 0.0076(6) 0.0006(6)
S1 0.0549(2) 0.0697(3) 0.0357(2) 0.0024(2) 0.00903(17) -0.01146(19)
S2 0.0619(3) 0.0795(4) 0.0439(3) 0.0126(2) -0.0019(2) -0.0167(2)

loop_
_atom_type_symbol
_atom_type_description
_atom_type_scat_dispersion_real
_atom_type_scat_dispersion_imag
_atom_type_scat_source
C C 0.0033 0.0016 'International Tables Vol C Tables 4.2.6.8 and 6.1.1.4'
H H 0.0000 0.0000 'International Tables Vol C Tables 4.2.6.8 and 6.1.1.4'
N N 0.0061 0.0033 'International Tables Vol C Tables 4.2.6.8 and 6.1.1.4'
O O 0.0106 0.0060 'International Tables Vol C Tables 4.2.6.8 and 6.1.1.4'
S S 0.1246 0.1234 'International Tables Vol C Tables 4.2.6.8 and 6.1.1.4'

loop_
_geom_angle_atom_site_label_1
_geom_angle_atom_site_label_2
_geom_angle_atom_site_label_3
_geom_angle
N1 C1 C4 113.81(12)
N1 C1 S1 104.96(10)
C4 C1 S1 111.61(10)
N1 C1 H1 108.8
C4 C1 H1 108.8
S1 C1 H1 108.8
C3 C2 S1 107.19(12)
C3 C2 H2A 110.3
S1 C2 H2A 110.3
C3 C2 H2B 110.3
S1 C2 H2B 110.3
H2A C2 H2B 108.5
O1 C3 N1 124.89(15)
O1 C3 C2 122.89(15)
N1 C3 C2 112.22(14)
C5 C4 C9 118.82(15)
C5 C4 C1 118.53(14)
C9 C4 C1 122.56(13)
C4 C5 C6 120.52(18)
C4 C5 H5 119.7
C6 C5 H5 119.7
C7 C6 C5 120.33(18)
C7 C6 H6 119.8
C5 C6 H6 119.8
C6 C7 C8 119.88(17)
C6 C7 H7 120.1
C8 C7 H7 120.1
C7 C8 C9 120.04(19)
C7 C8 H8 120.0
C9 C8 H8 120.0
C4 C9 C8 120.41(17)
C4 C9 H9 119.8
C8 C9 H9 119.8
C11 C10 C15 120.12(15)
C11 C10 N1 120.44(15)
C15 C10 N1 119.43(13)
C10 C11 C12 119.10(18)
C10 C11 H11 120.5
C12 C11 H11 120.5
C13 C12 C11 120.64(18)
C13 C12 H12 119.7
C11 C12 H12 119.7
C12 C13 C14 119.99(18)
C12 C13 H13 120.0
C14 C13 H13 120.0
C13 C14 C15 120.30(19)
C13 C14 H14 119.9
C15 C14 H14 119.9
C10 C15 C14 119.85(16)
C10 C15 H15 120.1
C14 C15 H15 120.1
N2 C16 C19 112.93(12)
N2 C16 S2 105.00(10)
C19 C16 S2 112.89(10)
N2 C16 H16 108.6
C19 C16 H16 108.6
S2 C16 H16 108.6
C18 C17 S2 107.33(13)
C18 C17 H17A 110.2
S2 C17 H17A 110.2
C18 C17 H17B 110.2
S2 C17 H17B 110.2
H17A C17 H17B 108.5
O2 C18 N2 124.19(16)
O2 C18 C17 123.34(16)
N2 C18 C17 112.46(14)
C24 C19 C20 118.54(14)
C24 C19 C16 122.89(14)
C20 C19 C16 118.57(14)
C21 C20 C19 120.90(15)
C21 C20 H20 119.5
C19 C20 H20 119.5
C20 C21 C22 120.17(15)
C20 C21 H21 119.9
C22 C21 H21 119.9
C23 C22 C21 119.70(15)
C23 C22 H22 120.2
C21 C22 H22 120.2
C22 C23 C24 120.14(16)
C22 C23 H23 119.9
C24 C23 H23 119.9
C19 C24 C23 120.55(15)
C19 C24 H24 119.7
C23 C24 H24 119.7
C30 C25 C26 120.09(16)
C30 C25 N2 119.07(14)
C26 C25 N2 120.84(15)
C27 C26 C25 119.63(19)
C27 C26 H26 120.2
C25 C26 H26 120.2
C28 C27 C26 120.0(2)
C28 C27 H27 120.0
C26 C27 H27 120.0
C29 C28 C27 120.43(19)
C29 C28 H28 119.8
C27 C28 H28 119.8
C28 C29 C30 120.0(2)
C28 C29 H29 120.0
C30 C29 H29 120.0
C25 C30 C29 119.84(19)
C25 C30 H30 120.1
C29 C30 H30 120.1
C3 N1 C10 123.39(12)
C3 N1 C1 116.99(12)
C10 N1 C1 119.50(12)
C18 N2 C25 123.43(13)
C18 N2 C16 117.51(13)
C25 N2 C16 118.80(12)
C2 S1 C1 91.65(8)
C17 S2 C16 92.37(8)

loop_
_geom_bond_atom_site_label_1
_geom_bond_atom_site_label_2
_geom_bond_distance
C1 N1 1.4641(18)
C1 C4 1.515(2)
C1 S1 1.8328(17)
C1 H1 0.9800
C2 C3 1.511(2)
C2 S1 1.791(2)
C2 H2A 0.9700
C2 H2B 0.9700
C3 O1 1.216(2)
C3 N1 1.360(2)
C4 C5 1.387(2)
C4 C9 1.386(2)
C5 C6 1.388(3)
C5 H5 0.9300
C6 C7 1.368(3)
C6 H6 0.9300
C7 C8 1.383(3)
C7 H7 0.9300
C8 C9 1.389(2)
C8 H8 0.9300
C9 H9 0.9300
C10 C11 1.386(2)
C10 C15 1.382(2)
C10 N1 1.4378(18)
C11 C12 1.396(3)
C11 H11 0.9300
C12 C13 1.371(3)
C12 H12 0.9300
C13 C14 1.373(3)
C13 H13 0.9300
C14 C15 1.389(2)
C14 H14 0.9300
C15 H15 0.9300
C16 N2 1.4638(19)
C16 C19 1.516(2)
C16 S2 1.8315(17)
C16 H16 0.9800
C17 C18 1.509(2)
C17 S2 1.790(2)
C17 H17A 0.9700
C17 H17B 0.9700
C18 O2 1.219(2)
C18 N2 1.359(2)
C19 C24 1.383(2)
C19 C20 1.386(2)
C20 C21 1.383(2)
C20 H20 0.9300
C21 C22 1.375(3)
C21 H21 0.9300
C22 C23 1.378(3)
C22 H22 0.9300
C23 C24 1.391(2)
C23 H23 0.9300
C24 H24 0.9300
C25 C30 1.382(2)
C25 C26 1.387(2)
C25 N2 1.430(2)
C26 C27 1.385(3)
C26 H26 0.9300
C27 C28 1.379(4)
C27 H27 0.9300
C28 C29 1.374(4)
C28 H28 0.9300
C29 C30 1.384(3)
C29 H29 0.9300
C30 H30 0.9300

loop_
_geom_hbond_atom_site_label_D
_geom_hbond_atom_site_label_H
_geom_hbond_atom_site_label_A
_geom_hbond_site_symmetry_A
_geom_hbond_distance_DH
_geom_hbond_distance_HA
_geom_hbond_distance_DA
_geom_hbond_angle_DHA
C15 H15 O1 1_565 0.93 2.58 3.470(2) 160
C1 H1 O1 1_565 0.98 2.49 3.466(2) 172
C16 H16 O2 1_545 0.98 2.34 3.301(3) 168
C17 H17B O2 5_566 0.97 2.41 3.313(3) 155

loop_
_geom_torsion_atom_site_label_1
_geom_torsion_atom_site_label_2
_geom_torsion_atom_site_label_3
_geom_torsion_atom_site_label_4
_geom_torsion
S1 C2 C3 O1 164.39(14)
S1 C2 C3 N1 -15.65(18)
N1 C1 C4 C5 -162.23(14)
S1 C1 C4 C5 79.20(16)
N1 C1 C4 C9 21.5(2)
S1 C1 C4 C9 -97.08(15)
C9 C4 C5 C6 0.4(3)
C1 C4 C5 C6 -176.01(16)
C4 C5 C6 C7 -0.6(3)
C5 C6 C7 C8 0.3(3)
C6 C7 C8 C9 0.1(3)
C5 C4 C9 C8 0.0(3)
C1 C4 C9 C8 176.27(17)
C7 C8 C9 C4 -0.3(3)
C15 C10 C11 C12 0.1(2)
N1 C10 C11 C12 -179.99(15)
C10 C11 C12 C13 0.5(3)
C11 C12 C13 C14 -0.6(3)
C12 C13 C14 C15 0.2(3)
C11 C10 C15 C14 -0.5(2)
N1 C10 C15 C14 179.58(15)
C13 C14 C15 C10 0.4(3)
S2 C17 C18 O2 -167.49(13)
S2 C17 C18 N2 13.64(17)
N2 C16 C19 C24 -21.5(2)
S2 C16 C19 C24 97.45(16)
N2 C16 C19 C20 159.33(14)
S2 C16 C19 C20 -81.74(16)
C24 C19 C20 C21 -0.2(2)
C16 C19 C20 C21 178.98(15)
C19 C20 C21 C22 0.7(3)
C20 C21 C22 C23 -0.5(3)
C21 C22 C23 C24 -0.1(3)
C20 C19 C24 C23 -0.4(2)
C16 C19 C24 C23 -179.55(15)
C22 C23 C24 C19 0.5(3)
C30 C25 C26 C27 -0.6(2)
N2 C25 C26 C27 -179.78(15)
C25 C26 C27 C28 0.4(3)
C26 C27 C28 C29 0.4(3)
C27 C28 C29 C30 -0.9(3)
C26 C25 C30 C29 0.1(3)
N2 C25 C30 C29 179.28(16)
C28 C29 C30 C25 0.7(3)
O1 C3 N1 C10 0.9(2)
C2 C3 N1 C10 -179.02(14)
O1 C3 N1 C1 176.89(15)
C2 C3 N1 C1 -3.07(19)
C11 C10 N1 C3 47.6(2)
C15 C10 N1 C3 -132.45(15)
C11 C10 N1 C1 -128.26(15)
C15 C10 N1 C1 51.69(18)
C4 C1 N1 C3 -102.68(15)
S1 C1 N1 C3 19.64(15)
C4 C1 N1 C10 73.44(16)
S1 C1 N1 C10 -164.24(10)
O2 C18 N2 C25 -2.1(2)
C17 C18 N2 C25 176.81(13)
O2 C18 N2 C16 -176.11(14)
C17 C18 N2 C16 2.75(19)
C30 C25 N2 C18 135.69(16)
C26 C25 N2 C18 -45.1(2)
C30 C25 N2 C16 -50.32(19)
C26 C25 N2 C16 128.84(15)
C19 C16 N2 C18 106.20(15)
S2 C16 N2 C18 -17.21(15)
C19 C16 N2 C25 -68.14(17)
S2 C16 N2 C25 168.44(10)
C3 C2 S1 C1 22.65(14)
N1 C1 S1 C2 -23.76(11)
C4 C1 S1 C2 99.98(12)
C18 C17 S2 C16 -19.83(12)
N2 C16 S2 C17 20.77(11)
C19 C16 S2 C17 -102.66(12)
